data_2214118
loop_
_publ_author_name
'Jia, Han-Dong'
'Li, Zhong-Jun'
'Niu, Yun-Yin'
'Liu, Xiu-Cun'
'Ng, Seik Weng'

_publ_section_title
;
 1,1'-(Butane-1,4-diyl)dipyridinium dibromidodiiodidomercurate(II)
;
_journal_coeditor_code CI2389
_journal_issue 7
_journal_name_full 'Acta Crystallographica Section E'
_journal_page_first m1895
_journal_page_last m1895
_journal_paper_doi 10.1107/S160053680702747X
_journal_volume 63
_journal_year 2007
_chemical_formula_iupac '(C14 H18 N2) [Hg Br2 I2]'
_chemical_formula_moiety 'C14 H18 N2 2+ , Hg Br2 I2 2-'
_chemical_formula_sum 'C14 H18 Br2 Hg I2 N2'
_chemical_formula_weight 828.51
_chemical_name_systematic
;
1,1'-(Butane-1,4-diyl)dipyridinium dibromidodiiodidomercurate(II)
;
_space_group_IT_number 61
_symmetry_cell_setting orthorhombic
_symmetry_space_group_name_Hall '-P 2ac 2ab'
_symmetry_space_group_name_H-M 'P b c a'
_atom_sites_solution_hydrogens geom
_atom_sites_solution_primary direct
_atom_sites_solution_secondary difmap
_audit_creation_method SHELXL97
_cell_angle_alpha 90.00
_cell_angle_beta 90.00
_cell_angle_gamma 90.00
_cell_formula_units_Z 8
_cell_length_a 16.0181(8)
_cell_length_b 15.3290(7)
_cell_length_c 17.2550(8)
_cell_measurement_reflns_used 5589
_cell_measurement_temperature 295(2)
_cell_measurement_theta_max 22.3
_cell_measurement_theta_min 2.4
_cell_volume 4236.8(3)
_computing_cell_refinement 'SAINT (Bruker, 2004)'
_computing_data_collection 'SMART (Bruker, 2004)'
_computing_data_reduction SAINT
_computing_molecular_graphics 'X-SEED (Barbour, 2001)'
_computing_publication_material 'publCIF (Westrip, 2007)'
_computing_structure_refinement 'SHELXL97 (Sheldrick, 1997)'
_computing_structure_solution 'SHELXS97 (Sheldrick, 1997)'
_diffrn_ambient_temperature 298(2)
_diffrn_measured_fraction_theta_full 1.00
_diffrn_measured_fraction_theta_max 1.00
_diffrn_measurement_device_type 'Bruker APEX area-detector'
_diffrn_measurement_method '\f and \w'
_diffrn_radiation_monochromator graphite
_diffrn_radiation_source 'fine-focus sealed tube'
_diffrn_radiation_type MoK\a
_diffrn_radiation_wavelength 0.71073
_diffrn_reflns_av_R_equivalents 0.054
_diffrn_reflns_av_sigmaI/netI 0.032
_diffrn_reflns_limit_h_max 19
_diffrn_reflns_limit_h_min -19
_diffrn_reflns_limit_k_max 18
_diffrn_reflns_limit_k_min -18
_diffrn_reflns_limit_l_max 20
_diffrn_reflns_limit_l_min -20
_diffrn_reflns_number 31877
_diffrn_reflns_theta_full 25.00
_diffrn_reflns_theta_max 25.0
_diffrn_reflns_theta_min 2.2
_diffrn_standards_number 0
_exptl_absorpt_coefficient_mu 13.948
_exptl_absorpt_correction_T_max 0.165
_exptl_absorpt_correction_T_min 0.059
_exptl_absorpt_correction_type multi-scan
_exptl_absorpt_process_details '(SADABS; Sheldrick, 1996)'
_exptl_crystal_colour colourless
_exptl_crystal_density_diffrn 2.598
_exptl_crystal_density_method 'not measured'
_exptl_crystal_description block
_exptl_crystal_F_000 2976
_exptl_crystal_size_max 0.20
_exptl_crystal_size_mid 0.20
_exptl_crystal_size_min 0.20
_refine_diff_density_max 1.03
_refine_diff_density_min -0.51
_refine_ls_extinction_method none
_refine_ls_goodness_of_fit_ref 1.01
_refine_ls_hydrogen_treatment constr
_refine_ls_matrix_type full
_refine_ls_number_parameters 198
_refine_ls_number_reflns 3722
_refine_ls_number_restraints 226
_refine_ls_restrained_S_all 1.00
_refine_ls_R_factor_all 0.058
_refine_ls_R_factor_gt 0.035
_refine_ls_shift/su_max 0.001
_refine_ls_shift/su_mean 0.000
_refine_ls_structure_factor_coef Fsqd
_refine_ls_weighting_details 'calc w = 1/[\s^2^(Fo^2^)+(0.0448P)^2^+2.7056P] where P=(Fo^2^+2Fc^2^)/3'
_refine_ls_weighting_scheme calc
_refine_ls_wR_factor_gt 0.082
_refine_ls_wR_factor_ref 0.091
_reflns_number_gt 2713
_reflns_number_total 3722
_reflns_threshold_expression I>2\s(I)
_cod_data_source_file ci2389.cif
_cod_data_source_block I
_cod_database_code 2214118
_cod_database_fobs_code 2214118

loop_
_symmetry_equiv_pos_as_xyz
'x, y, z'
'-x+1/2, -y, z+1/2'
'x+1/2, -y+1/2, -z'
'-x, y+1/2, -z+1/2'
'-x, -y, -z'
'x-1/2, y, -z-1/2'
'-x-1/2, y-1/2, z'
'x, -y-1/2, z-1/2'

loop_
_atom_site_type_symbol
_atom_site_label
_atom_site_fract_x
_atom_site_fract_y
_atom_site_fract_z
_atom_site_U_iso_or_equiv
_atom_site_adp_type
_atom_site_calc_flag
_atom_site_refinement_flags
_atom_site_occupancy
_atom_site_disorder_assembly
_atom_site_disorder_group
Hg Hg1 0.59858(2) 0.751573(19) 0.866623(17) 0.05914(13) Uani d . 1 . .
I I1 0.68911(13) 0.67185(13) 0.75380(15) 0.0712(4) Uani d P 0.824(2) . .
I I2 0.5676(4) 0.9215(4) 0.8189(3) 0.0717(8) Uani d P 0.614(2) . .
I I3 0.677(4) 0.744(4) 1.007(3) 0.0732(18) Uani d P 0.325(2) . .
I I4 0.4457(13) 0.6720(11) 0.8836(11) 0.0691(8) Uani d P 0.237(2) . .
Br Br1 0.6735(11) 0.6560(12) 0.7524(12) 0.0712(4) Uani d P 0.176(2) . .
Br Br2 0.5830(10) 0.9228(10) 0.8330(7) 0.0717(8) Uani d P 0.386(2) . .
Br Br3 0.674(3) 0.743(3) 1.000(2) 0.0732(18) Uani d P 0.675(2) . .
Br Br4 0.4489(6) 0.6863(4) 0.8958(5) 0.0691(8) Uani d P 0.763(2) . .
N N1 0.6643(7) 0.4418(11) 0.5603(7) 0.0511(19) Uani d PGDU 0.50 A 1
C C1 0.7070(9) 0.5169(11) 0.5387(7) 0.062(3) Uani d PGDU 0.50 A 1
H H1 0.6879 0.5504 0.4974 0.074 Uiso calc PR 0.50 A 1
C C2 0.7784(8) 0.5420(10) 0.5788(10) 0.065(4) Uani d PGDU 0.50 A 1
H H2 0.8070 0.5922 0.5643 0.078 Uiso calc PR 0.50 A 1
C C3 0.8070(8) 0.4919(12) 0.6405(9) 0.065(3) Uani d PGDU 0.50 A 1
H H3 0.8547 0.5087 0.6673 0.078 Uiso calc PR 0.50 A 1
C C4 0.7643(12) 0.4168(12) 0.6621(9) 0.071(3) Uani d PGDU 0.50 A 1
H H4 0.7835 0.3833 0.7034 0.085 Uiso calc PR 0.50 A 1
C C5 0.6930(11) 0.3918(10) 0.6220(9) 0.065(3) Uani d PGDU 0.50 A 1
H H5 0.6644 0.3415 0.6364 0.077 Uiso calc PR 0.50 A 1
N N2 0.5665(12) 0.1988(7) 0.3523(6) 0.064(3) Uani d PGDU 0.50 A 1
C C6 0.6475(11) 0.1667(10) 0.3470(13) 0.082(4) Uani d PGDU 0.50 A 1
H H6 0.6907 0.2033 0.3317 0.098 Uiso calc PR 0.50 A 1
C C7 0.6638(9) 0.0798(11) 0.3645(15) 0.105(4) Uani d PGDU 0.50 A 1
H H7 0.7179 0.0583 0.3609 0.126 Uiso calc PR 0.50 A 1
C C8 0.5991(11) 0.0251(7) 0.3874(11) 0.088(4) Uani d PGDU 0.50 A 1
H H8 0.6100 -0.0330 0.3991 0.105 Uiso calc PR 0.50 A 1
C C9 0.5182(10) 0.0572(9) 0.3927(11) 0.084(4) Uani d PGDU 0.50 A 1
H H9 0.4749 0.0205 0.4080 0.101 Uiso calc PR 0.50 A 1
C C10 0.5019(9) 0.1440(10) 0.3752(10) 0.075(3) Uani d PGDU 0.50 A 1
H H10 0.4477 0.1655 0.3788 0.090 Uiso calc PR 0.50 A 1
C C11 0.5890(10) 0.4165(18) 0.5171(11) 0.059(3) Uani d PDU 0.50 A 1
H H11A 0.5599 0.4687 0.5005 0.071 Uiso calc PR 0.50 A 1
H H11B 0.5521 0.3844 0.5514 0.071 Uiso calc PR 0.50 A 1
C C12 0.6080(10) 0.361(2) 0.4477(13) 0.055(3) Uani d PDU 0.50 A 1
H H12A 0.6348 0.3076 0.4638 0.066 Uiso calc PR 0.50 A 1
H H12B 0.6456 0.3923 0.4133 0.066 Uiso calc PR 0.50 A 1
C C13 0.5274(9) 0.3414(10) 0.4065(8) 0.063(4) Uani d PDU 0.50 A 1
H H13A 0.4909 0.3094 0.4412 0.076 Uiso calc PR 0.50 A 1
H H13B 0.4999 0.3957 0.3931 0.076 Uiso calc PR 0.50 A 1
C C14 0.5405(11) 0.2897(8) 0.3354(7) 0.063(4) Uani d PDU 0.50 A 1
H H14A 0.5829 0.3176 0.3039 0.075 Uiso calc PR 0.50 A 1
H H14B 0.4891 0.2887 0.3057 0.075 Uiso calc PR 0.50 A 1
N N1' 0.6530(7) 0.4378(11) 0.5467(7) 0.0511(19) Uani d PGD 0.50 B 2
C C1' 0.6846(9) 0.5220(10) 0.5408(8) 0.062(3) Uani d PGD 0.50 B 2
H H1' 0.6626 0.5605 0.5045 0.074 Uiso calc PR 0.50 B 2
C C2' 0.7490(8) 0.5488(9) 0.5893(10) 0.065(4) Uani d PGD 0.50 B 2
H H2' 0.7701 0.6051 0.5854 0.078 Uiso calc PR 0.50 B 2
C C3' 0.7818(8) 0.4913(12) 0.6437(9) 0.065(3) Uani d PGD 0.50 B 2
H H3' 0.8249 0.5092 0.6761 0.078 Uiso calc PR 0.50 B 2
C C4' 0.7502(12) 0.4071(11) 0.6495(9) 0.071(3) Uani d PGD 0.50 B 2
H H4' 0.7722 0.3686 0.6859 0.085 Uiso calc PR 0.50 B 2
C C5' 0.6859(11) 0.3803(9) 0.6010(9) 0.065(3) Uani d PGD 0.50 B 2
H H5' 0.6647 0.3240 0.6049 0.077 Uiso calc PR 0.50 B 2
N N2' 0.5766(12) 0.1750(6) 0.3511(6) 0.064(3) Uani d PGD 0.50 B 2
C C6' 0.6585(11) 0.1463(10) 0.3439(12) 0.082(4) Uani d PGD 0.50 B 2
H H6' 0.6984 0.1821 0.3212 0.098 Uiso calc PR 0.50 B 2
C C7' 0.6807(9) 0.0640(11) 0.3706(15) 0.105(4) Uani d PGD 0.50 B 2
H H7' 0.7355 0.0447 0.3658 0.126 Uiso calc PR 0.50 B 2
C C8' 0.6210(11) 0.0104(8) 0.4046(11) 0.088(4) Uani d PGD 0.50 B 2
H H8' 0.6359 -0.0447 0.4225 0.105 Uiso calc PR 0.50 B 2
C C9' 0.5391(10) 0.0391(9) 0.4118(10) 0.084(4) Uani d PGD 0.50 B 2
H H9' 0.4992 0.0033 0.4345 0.101 Uiso calc PR 0.50 B 2
C C10' 0.5169(9) 0.1215(10) 0.3851(10) 0.075(3) Uani d PGD 0.50 B 2
H H10' 0.4620 0.1407 0.3899 0.090 Uiso calc PR 0.50 B 2
C C11' 0.5849(10) 0.4077(18) 0.4962(11) 0.059(3) Uani d PD 0.50 B 2
H H11C 0.5580 0.4580 0.4730 0.071 Uiso calc PR 0.50 B 2
H H11D 0.5437 0.3776 0.5275 0.071 Uiso calc PR 0.50 B 2
C C12' 0.6136(11) 0.3480(19) 0.4332(13) 0.055(3) Uani d PD 0.50 B 2
H H12C 0.6360 0.2948 0.4553 0.066 Uiso calc PR 0.50 B 2
H H12D 0.6572 0.3759 0.4031 0.066 Uiso calc PR 0.50 B 2
C C13' 0.5401(10) 0.3271(9) 0.3818(9) 0.063(4) Uani d PD 0.50 B 2
H H13C 0.4954 0.3030 0.4132 0.076 Uiso calc PR 0.50 B 2
H H13D 0.5198 0.3804 0.3582 0.076 Uiso calc PR 0.50 B 2
C C14' 0.5622(11) 0.2640(8) 0.3201(7) 0.063(4) Uani d PD 0.50 B 2
H H14C 0.6122 0.2838 0.2939 0.075 Uiso calc PR 0.50 B 2
H H14D 0.5174 0.2620 0.2823 0.075 Uiso calc PR 0.50 B 2

loop_
_atom_site_aniso_label
_atom_site_aniso_U_11
_atom_site_aniso_U_22
_atom_site_aniso_U_33
_atom_site_aniso_U_12
_atom_site_aniso_U_13
_atom_site_aniso_U_23
Hg1 0.0614(2) 0.0609(2) 0.0551(2) 0.00344(15) 0.00333(15) -0.00355(15)
I1 0.0754(10) 0.0702(10) 0.0680(4) -0.0013(5) 0.0145(7) -0.0171(6)
I2 0.104(2) 0.0568(4) 0.0548(18) 0.0035(12) 0.0093(11) -0.0019(12)
I3 0.070(2) 0.0910(6) 0.058(5) 0.0138(12) -0.011(3) -0.002(3)
I4 0.0619(9) 0.055(2) 0.090(3) -0.0031(15) 0.0052(15) -0.0088(13)
Br1 0.0754(10) 0.0702(10) 0.0680(4) -0.0013(5) 0.0145(7) -0.0171(6)
Br2 0.104(2) 0.0568(4) 0.0548(18) 0.0035(12) 0.0093(11) -0.0019(12)
Br3 0.070(2) 0.0910(6) 0.058(5) 0.0138(12) -0.011(3) -0.002(3)
Br4 0.0619(9) 0.055(2) 0.090(3) -0.0031(15) 0.0052(15) -0.0088(13)
N1 0.053(4) 0.054(3) 0.047(4) 0.008(3) 0.003(3) 0.001(3)
C1 0.059(6) 0.055(4) 0.072(5) 0.007(5) 0.004(5) 0.004(4)
C2 0.066(7) 0.066(5) 0.063(5) -0.005(5) 0.015(6) -0.007(4)
C3 0.059(6) 0.071(5) 0.064(5) 0.003(5) 0.002(5) -0.013(4)
C4 0.080(6) 0.070(5) 0.063(5) 0.004(5) -0.011(5) -0.001(4)
C5 0.079(5) 0.056(5) 0.059(7) 0.004(4) 0.006(5) -0.002(5)
N2 0.069(5) 0.069(6) 0.054(4) -0.015(5) -0.008(4) -0.004(4)
C6 0.078(6) 0.087(7) 0.081(5) -0.013(5) 0.011(5) -0.005(5)
C7 0.103(7) 0.106(7) 0.106(6) 0.008(5) 0.007(5) -0.010(5)
C8 0.097(7) 0.078(6) 0.088(7) 0.002(5) -0.016(6) 0.000(5)
C9 0.087(7) 0.080(6) 0.086(7) -0.013(5) -0.010(5) 0.004(5)
C10 0.068(6) 0.074(6) 0.082(6) -0.005(5) -0.002(5) -0.001(5)
C11 0.052(4) 0.067(5) 0.058(7) 0.001(4) 0.002(4) -0.003(5)
C12 0.054(4) 0.055(6) 0.055(6) 0.001(4) 0.003(4) 0.001(4)
C13 0.064(5) 0.062(5) 0.064(7) -0.002(4) -0.001(5) -0.003(5)
C14 0.064(6) 0.065(6) 0.058(5) 0.009(5) -0.011(5) 0.001(5)
N1' 0.053(4) 0.054(3) 0.047(4) 0.008(3) 0.003(3) 0.001(3)
C1' 0.059(6) 0.055(4) 0.072(5) 0.007(5) 0.004(5) 0.004(4)
C2' 0.066(7) 0.066(5) 0.063(5) -0.005(5) 0.015(6) -0.007(4)
C3' 0.059(6) 0.071(5) 0.064(5) 0.003(5) 0.002(5) -0.013(4)
C4' 0.080(6) 0.070(5) 0.063(5) 0.004(5) -0.011(5) -0.001(4)
C5' 0.079(5) 0.056(5) 0.059(7) 0.004(4) 0.006(5) -0.002(5)
N2' 0.069(5) 0.069(6) 0.054(4) -0.015(5) -0.008(4) -0.004(4)
C6' 0.078(6) 0.087(7) 0.081(5) -0.013(5) 0.011(5) -0.005(5)
C7' 0.103(7) 0.106(7) 0.106(6) 0.008(5) 0.007(5) -0.010(5)
C8' 0.097(7) 0.078(6) 0.088(7) 0.002(5) -0.016(6) 0.000(5)
C9' 0.087(7) 0.080(6) 0.086(7) -0.013(5) -0.010(5) 0.004(5)
C10' 0.068(6) 0.074(6) 0.082(6) -0.005(5) -0.002(5) -0.001(5)
C11' 0.052(4) 0.067(5) 0.058(7) 0.001(4) 0.002(4) -0.003(5)
C12' 0.054(4) 0.055(6) 0.055(6) 0.001(4) 0.003(4) 0.001(4)
C13' 0.064(5) 0.062(5) 0.064(7) -0.002(4) -0.001(5) -0.003(5)
C14' 0.064(6) 0.065(6) 0.058(5) 0.009(5) -0.011(5) 0.001(5)

loop_
_atom_type_symbol
_atom_type_description
_atom_type_scat_dispersion_real
_atom_type_scat_dispersion_imag
_atom_type_scat_source
C C 0.0033 0.0016 'International Tables Vol C Tables 4.2.6.8 and 6.1.1.4'
H H 0.0000 0.0000 'International Tables Vol C Tables 4.2.6.8 and 6.1.1.4'
N N 0.0061 0.0033 'International Tables Vol C Tables 4.2.6.8 and 6.1.1.4'
Br Br -0.2901 2.4595 'International Tables Vol C Tables 4.2.6.8 and 6.1.1.4'
I I -0.4742 1.8119 'International Tables Vol C Tables 4.2.6.8 and 6.1.1.4'
Hg Hg -2.3894 9.2266 'International Tables Vol C Tables 4.2.6.8 and 6.1.1.4'

loop_
_geom_angle_atom_site_label_1
_geom_angle_atom_site_label_2
_geom_angle_atom_site_label_3
_geom_angle
Br3 Hg1 I3 0(2)
Br3 Hg1 Br4 103.6(10)
I3 Hg1 Br4 103.4(13)
Br3 Hg1 I4 107.4(11)
I3 Hg1 I4 107.2(14)
Br4 Hg1 I4 6.2(4)
Br3 Hg1 I1 111.3(10)
I3 Hg1 I1 111.6(13)
Br4 Hg1 I1 116.73(12)
I4 Hg1 I1 110.6(3)
Br3 Hg1 Br1 114.1(11)
I3 Hg1 Br1 114.4(13)
Br4 Hg1 Br1 109.4(3)
I4 Hg1 Br1 103.3(4)
I1 Hg1 Br1 7.4(3)
Br3 Hg1 I2 112.9(9)
I3 Hg1 I2 112.8(12)
Br4 Hg1 I2 104.5(2)
I4 Hg1 I2 106.8(4)
I1 Hg1 I2 107.74(13)
Br1 Hg1 I2 111.6(4)
Br3 Hg1 Br2 106.2(10)
I3 Hg1 Br2 106.1(12)
Br4 Hg1 Br2 108.9(4)
I4 Hg1 Br2 111.8(5)
I1 Hg1 Br2 109.4(3)
Br1 Hg1 Br2 114.0(5)
I2 Hg1 Br2 7.1(3)
C1 N1 C5 120.0
C1 N1 C11 119.1(16)
C5 N1 C11 120.9(16)
N1 C1 C2 120.0
N1 C1 H1 120.0
C2 C1 H1 120.0
C3 C2 C1 120.0
C3 C2 H2 120.0
C1 C2 H2 120.0
C2 C3 C4 120.0
C2 C3 H3 120.0
C4 C3 H3 120.0
C3 C4 C5 120.0
C3 C4 H4 120.0
C5 C4 H4 120.0
C4 C5 N1 120.0
C4 C5 H5 120.0
N1 C5 H5 120.0
C6 N2 C10 120.0
C6 N2 C14 125.6(14)
C10 N2 C14 114.4(14)
N2 C6 C7 120.0
N2 C6 H6 120.0
C7 C6 H6 120.0
C6 C7 C8 120.0
C6 C7 H7 120.0
C8 C7 H7 120.0
C9 C8 C7 120.0
C9 C8 H8 120.0
C7 C8 H8 120.0
C8 C9 C10 120.0
C8 C9 H9 120.0
C10 C9 H9 120.0
C9 C10 N2 120.0
C9 C10 H10 120.0
N2 C10 H10 120.0
N1 C11 C12 112.8(7)
N1 C11 H11A 109.0
C12 C11 H11A 109.0
N1 C11 H11B 109.0
C12 C11 H11B 109.0
H11A C11 H11B 107.8
C11 C12 C13 108.6(8)
C11 C12 H12A 110.0
C13 C12 H12A 110.0
C11 C12 H12B 110.0
C13 C12 H12B 110.0
H12A C12 H12B 108.3
C14 C13 C12 112.4(8)
C14 C13 H13A 109.1
C12 C13 H13A 109.1
C14 C13 H13B 109.1
C12 C13 H13B 109.1
H13A C13 H13B 107.9
C13 C14 N2 112.4(8)
C13 C14 H14A 109.1
N2 C14 H14A 109.1
C13 C14 H14B 109.1
N2 C14 H14B 109.1
H14A C14 H14B 107.9
C1' N1' C5' 120.0
C1' N1' C11' 121.2(15)
C5' N1' C11' 118.8(15)
N1' C1' C2' 120.0
N1' C1' H1' 120.0
C2' C1' H1' 120.0
C3' C2' C1' 120.0
C3' C2' H2' 120.0
C1' C2' H2' 120.0
C4' C3' C2' 120.0
C4' C3' H3' 120.0
C2' C3' H3' 120.0
C3' C4' C5' 120.0
C3' C4' H4' 120.0
C5' C4' H4' 120.0
C4' C5' N1' 120.0
C4' C5' H5' 120.0
N1' C5' H5' 120.0
C6' N2' C10' 120.0
C6' N2' C14' 114.0(13)
C10' N2' C14' 126.0(13)
N2' C6' C7' 120.0
N2' C6' H6' 120.0
C7' C6' H6' 120.0
C8' C7' C6' 120.0
C8' C7' H7' 120.0
C6' C7' H7' 120.0
C7' C8' C9' 120.0
C7' C8' H8' 120.0
C9' C8' H8' 120.0
C10' C9' C8' 120.0
C10' C9' H9' 120.0
C8' C9' H9' 120.0
C9' C10' N2' 120.0
C9' C10' H10' 120.0
N2' C10' H10' 120.0
N1' C11' C12' 113.3(8)
N1' C11' H11C 108.9
C12' C11' H11C 108.9
N1' C11' H11D 108.9
C12' C11' H11D 108.9
H11C C11' H11D 107.7
C11' C12' C13' 108.6(8)
C11' C12' H12C 110.0
C13' C12' H12C 110.0
C11' C12' H12D 110.0
C13' C12' H12D 110.0
H12C C12' H12D 108.4
C14' C13' C12' 112.0(8)
C14' C13' H13C 109.2
C12' C13' H13C 109.2
C14' C13' H13D 109.2
C12' C13' H13D 109.2
H13C C13' H13D 107.9
C13' C14' N2' 112.3(8)
C13' C14' H14C 109.2
N2' C14' H14C 109.2
C13' C14' H14D 109.2
N2' C14' H14D 109.2
H14C C14' H14D 107.9

loop_
_geom_bond_atom_site_label_1
_geom_bond_atom_site_label_2
_geom_bond_distance
_geom_bond_publ_flag
Hg1 Br1 2.73(2) y
Hg1 Br2 2.70(2) y
Hg1 Br3 2.61(4) y
Hg1 Br4 2.646(9) y
Hg1 I1 2.718(2) yes
Hg1 I2 2.777(6) yes
Hg1 I3 2.72(5) yes
Hg1 I4 2.75(2) yes
N1 C1 1.39 ?
N1 C5 1.39 ?
N1 C11 1.470(8) ?
C1 C2 1.39 ?
C1 H1 0.93 ?
C2 C3 1.39 ?
C2 H2 0.93 ?
C3 C4 1.39 ?
C3 H3 0.93 ?
C4 C5 1.39 ?
C4 H4 0.93 ?
C5 H5 0.93 ?
N2 C6 1.39 ?
N2 C10 1.39 ?
N2 C14 1.484(9) ?
C6 C7 1.39 ?
C6 H6 0.93 ?
C7 C8 1.39 ?
C7 H7 0.93 ?
C8 C9 1.39 ?
C8 H8 0.93 ?
C9 C10 1.39 ?
C9 H9 0.93 ?
C10 H10 0.93 ?
C11 C12 1.496(9) ?
C11 H11A 0.97 ?
C11 H11B 0.97 ?
C12 C13 1.506(9) ?
C12 H12A 0.97 ?
C12 H12B 0.97 ?
C13 C14 1.475(8) ?
C13 H13A 0.97 ?
C13 H13B 0.97 ?
C14 H14A 0.97 ?
C14 H14B 0.97 ?
N1' C1' 1.39 ?
N1' C5' 1.39 ?
N1' C11' 1.470(8) ?
C1' C2' 1.39 ?
C1' H1' 0.93 ?
C2' C3' 1.39 ?
C2' H2' 0.93 ?
C3' C4' 1.39 ?
C3' H3' 0.93 ?
C4' C5' 1.39 ?
C4' H4' 0.93 ?
C5' H5' 0.93 ?
N2' C6' 1.39 ?
N2' C10' 1.39 ?
N2' C14' 1.483(9) ?
C6' C7' 1.39 ?
C6' H6' 0.93 ?
C7' C8' 1.39 ?
C7' H7' 0.93 ?
C8' C9' 1.39 ?
C8' H8' 0.93 ?
C9' C10' 1.39 ?
C9' H9' 0.93 ?
C10' H10' 0.93 ?
C11' C12' 1.493(9) ?
C11' H11C 0.97 ?
C11' H11D 0.97 ?
C12' C13' 1.509(9) ?
C12' H12C 0.97 ?
C12' H12D 0.97 ?
C13' C14' 1.481(8) ?
C13' H13C 0.97 ?
C13' H13D 0.97 ?
C14' H14C 0.97 ?
C14' H14D 0.97 ?

loop_
_geom_torsion_atom_site_label_1
_geom_torsion_atom_site_label_2
_geom_torsion_atom_site_label_3
_geom_torsion_atom_site_label_4
_geom_torsion
C11 N1 C1 C2 180.0(3)
C11 N1 C5 C4 180.0(3)
C14 N2 C6 C7 180.0(3)
C14 N2 C10 C9 -180.0(2)
C1 N1 C11 C12 87(2)
C5 N1 C11 C12 -93(2)
N1 C11 C12 C13 -178(2)
C11 C12 C13 C14 178(2)
C12 C13 C14 N2 70(2)
C6 N2 C14 C13 -102.0(14)
C10 N2 C14 C13 78.0(14)
C11' N1' C1' C2' 180.0(3)
C11' N1' C5' C4' -180.0(3)
C14' N2' C6' C7' 180.0(2)
C14' N2' C10' C9' -180.0(3)
C1' N1' C11' C12' 105(2)
C5' N1' C11' C12' -75(2)
N1' C11' C12' C13' -176(2)
C11' C12' C13' C14' -177(2)
C12' C13' C14' N2' 71(2)
C6' N2' C14' C13' -113.9(13)
C10' N2' C14' C13' 66.0(13)
